data_2224008
loop_
_publ_author_name
'He, Chun-Lin'
'Du, Zhi-Ming'
'Tang, Zheng-Qiang'
'Cong, Xiao-Min'
'Meng, Ling-Qiao'

_publ_section_title
;
 <i>N</i>-(5-Amino-1<i>H</i>-tetrazol-1-yl)formamide
;
_journal_coeditor_code SI2213
_journal_issue 11
_journal_name_full 'Acta Crystallographica Section E'
_journal_page_first o2901
_journal_paper_doi 10.1107/S1600536809044833
_journal_volume 65
_journal_year 2009
_chemical_formula_iupac 'C2 H4 N6 O'
_chemical_formula_moiety 'C2 H4 N6 O'
_chemical_formula_sum 'C2 H4 N6 O'
_chemical_formula_weight 128.11
_chemical_name_systematic
;
<i>N</i>-(5-Amino-1<i>H</i>-tetrazol-1-yl)formamide
;
_space_group_IT_number 34
_symmetry_cell_setting orthorhombic
_symmetry_space_group_name_Hall 'P 2 -2n'
_symmetry_space_group_name_H-M 'P n n 2'
_atom_sites_solution_hydrogens geom
_atom_sites_solution_primary direct
_atom_sites_solution_secondary difmap
_audit_creation_method SHELXL-97
_cell_angle_alpha 90.00
_cell_angle_beta 90.00
_cell_angle_gamma 90.00
_cell_formula_units_Z 4
_cell_length_a 10.232(10)
_cell_length_b 12.054(12)
_cell_length_c 4.208(4)
_cell_measurement_reflns_used 1548
_cell_measurement_temperature 93(2)
_cell_measurement_theta_max 27.22
_cell_measurement_theta_min 3.38
_cell_volume 519.0(9)
_computing_cell_refinement 'CrystalClear (Rigaku, 2008)'
_computing_data_collection 'CrystalClear (Rigaku, 2008)'
_computing_data_reduction 'CrystalClear (Rigaku, 2008)'
_computing_molecular_graphics 'ORTEP-3 (Farrugia, 1997)'
_computing_publication_material 'WinGX (Farrugia, 1999)'
_computing_structure_refinement 'SHELXL97 (Sheldrick, 2008)'
_computing_structure_solution 'SHELXS97 (Sheldrick, 2008)'
_diffrn_ambient_temperature 93(2)
_diffrn_detector_area_resol_mean 28.5714
_diffrn_measured_fraction_theta_full 0.982
_diffrn_measured_fraction_theta_max 0.982
_diffrn_measurement_device_type 'Rigaku Saturn724+'
_diffrn_measurement_method multi-scan
_diffrn_radiation_monochromator graphite
_diffrn_radiation_source 'Rotating Anode'
_diffrn_radiation_type MoK\a
_diffrn_radiation_wavelength 0.71073
_diffrn_reflns_av_R_equivalents 0.0507
_diffrn_reflns_av_sigmaI/netI 0.0448
_diffrn_reflns_limit_h_max 12
_diffrn_reflns_limit_h_min -13
_diffrn_reflns_limit_k_max 14
_diffrn_reflns_limit_k_min -15
_diffrn_reflns_limit_l_max 5
_diffrn_reflns_limit_l_min -5
_diffrn_reflns_number 3464
_diffrn_reflns_theta_full 27.34
_diffrn_reflns_theta_max 27.34
_diffrn_reflns_theta_min 3.38
_diffrn_standards_decay_% 0
_diffrn_standards_interval_count 0
_diffrn_standards_interval_time 0
_diffrn_standards_number 0
_exptl_absorpt_coefficient_mu 0.135
_exptl_absorpt_correction_T_max 0.9906
_exptl_absorpt_correction_T_min 0.9395
_exptl_absorpt_correction_type multi-scan
_exptl_absorpt_process_details '(ABSCOR; Higashi, 1995)'
_exptl_crystal_colour Colorless
_exptl_crystal_density_diffrn 1.639
_exptl_crystal_density_method 'not measured'
_exptl_crystal_description Platelet
_exptl_crystal_F_000 264
_exptl_crystal_size_max 0.47
_exptl_crystal_size_mid 0.27
_exptl_crystal_size_min 0.07
_refine_diff_density_max 0.216
_refine_diff_density_min -0.192
_refine_ls_extinction_method none
_refine_ls_goodness_of_fit_ref 1.000
_refine_ls_hydrogen_treatment mixed
_refine_ls_matrix_type full
_refine_ls_number_parameters 94
_refine_ls_number_reflns 659
_refine_ls_number_restraints 1
_refine_ls_restrained_S_all 0.999
_refine_ls_R_factor_all 0.0438
_refine_ls_R_factor_gt 0.0362
_refine_ls_shift/su_max 0.000
_refine_ls_shift/su_mean 0.000
_refine_ls_structure_factor_coef Fsqd
_refine_ls_weighting_details 'w=1/[\s^2^(Fo^2^)+(0.0522P)^2^] where P=(Fo^2^+2Fc^2^)/3'
_refine_ls_weighting_scheme calc
_refine_ls_wR_factor_gt 0.0862
_refine_ls_wR_factor_ref 0.0887
_reflns_number_gt 545
_reflns_number_total 659
_reflns_threshold_expression I>2\s(I)
_cod_data_source_file si2213.cif
_cod_data_source_block I
_cod_depositor_comments
;
The following automatic conversions were performed:
'_symmetry_cell_setting' value 'Orthorhombic' changed to 'orthorhombic'
according to '/home/saulius/struct/CIF-dictionaries/cif_core.dic'
dictionary named 'cif_core.dic' version 2.4.1 from 2010-06-29.

Automatic conversion script
Id: cif_fix_enum 1527 2010-12-29 10:47:43Z saulius 

The following automatic conversions were performed:

'_symmetry_cell_setting' value 'Orthorhombic' changed to
'orthorhombic' according to
/home/saulius/struct/CIF-dictionaries/cif_core.dic dictionary named
'cif_core.dic' version 2.4.1 from 2010-06-29.

Automatic conversion script
Id: cif_fix_values 1715 2011-07-08 13:25:40Z adriana 
;
_cod_original_cell_volume 519.1(9)
_cod_database_code 2224008
_cod_database_fobs_code 2224008

loop_
_symmetry_equiv_pos_as_xyz
'x, y, z'
'-x, -y, z'
'x+1/2, -y+1/2, z+1/2'
'-x+1/2, y+1/2, z+1/2'

loop_
_atom_site_type_symbol
_atom_site_label
_atom_site_fract_x
_atom_site_fract_y
_atom_site_fract_z
_atom_site_U_iso_or_equiv
_atom_site_adp_type
_atom_site_calc_flag
_atom_site_refinement_flags
_atom_site_occupancy
_atom_site_disorder_assembly
_atom_site_disorder_group
O O1 0.32520(17) 0.52017(15) 0.4700(5) 0.0250(5) Uani d . 1 . .
N N1 0.53348(19) 0.80213(18) 0.7377(6) 0.0200(5) Uani d . 1 . .
N N2 0.4393(2) 0.85281(17) 0.5557(6) 0.0219(5) Uani d . 1 . .
N N3 0.3276(2) 0.80311(18) 0.5797(6) 0.0213(5) Uani d . 1 . .
N N4 0.34795(18) 0.71697(17) 0.7884(6) 0.0177(5) Uani d . 1 . .
N N5 0.2526(2) 0.6400(2) 0.8533(6) 0.0189(5) Uani d . 1 . .
N N6 0.5250(2) 0.64294(19) 1.0818(6) 0.0210(5) Uani d . 1 . .
C C1 0.4751(2) 0.7167(2) 0.8815(6) 0.0178(6) Uani d . 1 . .
C C2 0.2470(2) 0.5459(2) 0.6773(7) 0.0203(6) Uani d . 1 . .
H H2 0.1769 0.4961 0.7180 0.024 Uiso calc R 1 . .
H H5N 0.196(3) 0.661(2) 0.986(9) 0.028(8) Uiso d . 1 . .
H H6A 0.607(3) 0.645(2) 1.134(8) 0.043(10) Uiso d . 1 . .
H H6B 0.473(3) 0.596(2) 1.192(8) 0.028(9) Uiso d . 1 . .

loop_
_atom_site_aniso_label
_atom_site_aniso_U_11
_atom_site_aniso_U_22
_atom_site_aniso_U_33
_atom_site_aniso_U_12
_atom_site_aniso_U_13
_atom_site_aniso_U_23
O1 0.0209(11) 0.0284(10) 0.0259(11) -0.0004(8) 0.0050(9) -0.0016(9)
N1 0.0113(10) 0.0261(12) 0.0226(13) 0.0013(8) 0.0011(10) 0.0021(11)
N2 0.0133(10) 0.0263(12) 0.0262(14) 0.0021(9) 0.0010(11) 0.0016(11)
N3 0.0137(11) 0.0257(11) 0.0247(13) 0.0006(8) 0.0006(10) 0.0051(11)
N4 0.0093(10) 0.0220(11) 0.0216(12) -0.0009(8) 0.0009(10) 0.0012(10)
N5 0.0090(10) 0.0269(12) 0.0209(13) -0.0011(8) 0.0050(9) 0.0021(10)
N6 0.0116(10) 0.0265(12) 0.0250(14) -0.0001(9) -0.0023(10) 0.0025(11)
C1 0.0107(11) 0.0229(13) 0.0198(15) 0.0027(9) 0.0004(11) -0.0028(11)
C2 0.0143(12) 0.0233(15) 0.0232(13) -0.0014(10) -0.0013(11) 0.0058(13)

loop_
_atom_type_symbol
_atom_type_description
_atom_type_scat_dispersion_real
_atom_type_scat_dispersion_imag
_atom_type_scat_source
C C 0.0033 0.0016 'International Tables Vol C Tables 4.2.6.8 and 6.1.1.4'
H H 0.0000 0.0000 'International Tables Vol C Tables 4.2.6.8 and 6.1.1.4'
N N 0.0061 0.0033 'International Tables Vol C Tables 4.2.6.8 and 6.1.1.4'
O O 0.0106 0.0060 'International Tables Vol C Tables 4.2.6.8 and 6.1.1.4'

loop_
_geom_angle_atom_site_label_1
_geom_angle_atom_site_label_2
_geom_angle_atom_site_label_3
_geom_angle_site_symmetry_1
_geom_angle_site_symmetry_3
_geom_angle
_geom_angle_publ_flag
C1 N1 N2 . . 106.4(2) ?
N3 N2 N1 . . 111.7(2) ?
N2 N3 N4 . . 105.4(2) ?
C1 N4 N5 . . 128.4(2) ?
C1 N4 N3 . . 109.3(2) ?
N5 N4 N3 . . 122.0(2) ?
C2 N5 N4 . . 119.1(2) ?
C2 N5 H5N . . 126.0(19) ?
N4 N5 H5N . . 114.4(19) ?
C1 N6 H6A . . 121(2) ?
C1 N6 H6B . . 121(2) ?
H6A N6 H6B . . 117(3) ?
N6 C1 N1 . . 129.2(2) ?
N6 C1 N4 . . 123.6(2) ?
N1 C1 N4 . . 107.2(2) ?
O1 C2 N5 . . 125.0(2) ?
O1 C2 H2 . . 117.5 ?
N5 C2 H2 . . 117.5 ?

loop_
_geom_bond_atom_site_label_1
_geom_bond_atom_site_label_2
_geom_bond_site_symmetry_2
_geom_bond_distance
_geom_bond_publ_flag
O1 C2 . 1.224(3) ?
N1 C1 . 1.335(3) ?
N1 N2 . 1.374(3) ?
N2 N3 . 1.294(3) ?
N3 N4 . 1.376(3) ?
N4 C1 . 1.359(3) ?
N4 N5 . 1.374(3) ?
N5 C2 . 1.356(4) ?
N5 H5N . 0.84(4) ?
N6 C1 . 1.328(4) ?
N6 H6A . 0.87(4) ?
N6 H6B . 0.90(3) ?
C2 H2 . 0.9500 ?

loop_
_geom_hbond_atom_site_label_D
_geom_hbond_atom_site_label_H
_geom_hbond_atom_site_label_A
_geom_hbond_site_symmetry_A
_geom_hbond_distance_DH
_geom_hbond_distance_HA
_geom_hbond_distance_DA
_geom_hbond_angle_DHA
N5 H5N N1 3_465 0.84(3) 2.02(3) 2.851(4) 168(3)
N6 H6A O1 2_666 0.87(3) 2.54(3) 2.981(4) 113(2)
N6 H6A N3 3_565 0.87(3) 2.35(3) 3.164(4) 156(3)
N6 H6B O1 1_556 0.91(3) 2.12(3) 3.006(4) 167(2)
C2 H2 N2 4_545 0.9500 2.5300 3.404(5) 152.00

loop_
_geom_torsion_atom_site_label_1
_geom_torsion_atom_site_label_2
_geom_torsion_atom_site_label_3
_geom_torsion_atom_site_label_4
_geom_torsion_site_symmetry_1
_geom_torsion_site_symmetry_2
_geom_torsion_site_symmetry_3
_geom_torsion_site_symmetry_4
_geom_torsion
_geom_torsion_publ_flag
C1 N1 N2 N3 . . . . -0.2(3) ?
N1 N2 N3 N4 . . . . 0.7(3) ?
N2 N3 N4 C1 . . . . -1.0(3) ?
N2 N3 N4 N5 . . . . -174.8(2) ?
C1 N4 N5 C2 . . . . -81.1(3) ?
N3 N4 N5 C2 . . . . 91.4(3) ?
N2 N1 C1 N6 . . . . -179.9(3) ?
N2 N1 C1 N4 . . . . -0.4(3) ?
N5 N4 C1 N6 . . . . -6.3(4) ?
N3 N4 C1 N6 . . . . -179.7(2) ?
N5 N4 C1 N1 . . . . 174.2(3) ?
N3 N4 C1 N1 . . . . 0.9(3) ?
N4 N5 C2 O1 . . . . 3.8(4) ?

loop_
_cod_related_entry_id
_cod_related_entry_database
_cod_related_entry_code
1 ChemSpider 24743709
